data_7215176
loop_
_publ_author_name
'Han, Rong-Min'
'Ma, Jian-Fang'
'Liu, Ying-Ying'
'Yang, Jin'

_publ_section_title
;
 Syntheses, structures, and photoluminescent properties of a series of
 coordination polymers based on a new
 2&#x2032;-carboxybiphenyl-4-ylmethylaminodiacetic acid and different
 N-donor ligands
;
_journal_issue 28
_journal_name_full CrystEngComm
_journal_page_first 5641
_journal_paper_doi 10.1039/c3ce40528a
_journal_volume 15
_journal_year 2013
_chemical_formula_moiety 'C36 H38 Co3 N2 O17'
_chemical_formula_sum 'C36 H38 Co3 N2 O17'
_chemical_formula_weight 947.47
_chemical_name_systematic
;
 ?
;
_space_group_IT_number 60
_symmetry_cell_setting orthorhombic
_symmetry_space_group_name_Hall '-P 2n 2ab'
_symmetry_space_group_name_H-M 'P b c n'
_atom_sites_solution_hydrogens geom
_atom_sites_solution_primary direct
_atom_sites_solution_secondary difmap
_audit_creation_method SHELXL-97
_cell_angle_alpha 90
_cell_angle_beta 90
_cell_angle_gamma 90
_cell_formula_units_Z 4
_cell_length_a 9.694(5)
_cell_length_b 24.8060(10)
_cell_length_c 15.8790(7)
_cell_measurement_reflns_used 4208
_cell_measurement_temperature 293(2)
_cell_measurement_theta_max 29.0955
_cell_measurement_theta_min 3.2317
_cell_volume 3818(2)
_computing_cell_refinement CrysAlis
_computing_data_collection 'CrysAlis (Oxford Diffraction, 2006)'
_computing_data_reduction CrysAlis
_computing_structure_refinement 'SHELXL-97 (Sheldrick, 2008)'
_computing_structure_solution 'SHELXS-97 (Sheldrick, 2008)'
_diffrn_ambient_temperature 293(2)
_diffrn_detector_area_resol_mean 10.0
_diffrn_measured_fraction_theta_full 0.997
_diffrn_measured_fraction_theta_max 0.997
_diffrn_measurement_device_type 'Oxford Diffraction Gemini R Ultra'
_diffrn_measurement_method '\w scan'
_diffrn_radiation_monochromator graphite
_diffrn_radiation_source 'fine-focus sealed tube'
_diffrn_radiation_type MoK\a
_diffrn_radiation_wavelength 0.71069
_diffrn_reflns_av_R_equivalents 0.0251
_diffrn_reflns_av_sigmaI/netI 0.0220
_diffrn_reflns_limit_h_max 10
_diffrn_reflns_limit_h_min -11
_diffrn_reflns_limit_k_max 29
_diffrn_reflns_limit_k_min -20
_diffrn_reflns_limit_l_max 18
_diffrn_reflns_limit_l_min -15
_diffrn_reflns_number 13088
_diffrn_reflns_theta_full 25.03
_diffrn_reflns_theta_max 25.03
_diffrn_reflns_theta_min 3.24
_exptl_absorpt_coefficient_mu 1.368
_exptl_absorpt_correction_T_max 0.8211
_exptl_absorpt_correction_T_min 0.7348
_exptl_absorpt_correction_type multi-scan
_exptl_absorpt_process_details
;
CrysAlis (Oxford Diffraction, 2006)
;
_exptl_crystal_colour purple
_exptl_crystal_density_diffrn 1.648
_exptl_crystal_density_method 'not measured'
_exptl_crystal_description block
_exptl_crystal_F_000 1940
_exptl_crystal_size_max 0.24
_exptl_crystal_size_mid 0.16
_exptl_crystal_size_min 0.15
_refine_diff_density_max 0.591
_refine_diff_density_min -0.314
_refine_diff_density_rms 0.064
_refine_ls_extinction_method none
_refine_ls_goodness_of_fit_ref 1.063
_refine_ls_hydrogen_treatment mixed
_refine_ls_matrix_type full
_refine_ls_number_parameters 281
_refine_ls_number_reflns 3360
_refine_ls_number_restraints 24
_refine_ls_restrained_S_all 1.077
_refine_ls_R_factor_all 0.0422
_refine_ls_R_factor_gt 0.0348
_refine_ls_shift/su_max 0.001
_refine_ls_shift/su_mean 0.000
_refine_ls_structure_factor_coef Fsqd
_refine_ls_weighting_details 'calc w=1/[\s^2^(Fo^2^)+(0.0440P)^2^+4.5639P] where P=(Fo^2^+2Fc^2^)/3'
_refine_ls_weighting_scheme calc
_refine_ls_wR_factor_gt 0.0879
_refine_ls_wR_factor_ref 0.0935
_reflns_number_gt 2897
_reflns_number_total 3360
_reflns_threshold_expression >2\s(I)
_cod_data_source_file c3ce40528a.cif
_cod_data_source_block Compound-1
_cod_original_sg_symbol_H-M Pbcn
_cod_database_code 7215176

loop_
_symmetry_equiv_pos_as_xyz
'x, y, z'
'-x+1/2, -y+1/2, z+1/2'
'x+1/2, -y+1/2, -z'
'-x, y, -z+1/2'
'-x, -y, -z'
'x-1/2, y-1/2, -z-1/2'
'-x-1/2, y-1/2, z'
'x, -y, z-1/2'

loop_
_atom_site_label
_atom_site_type_symbol
_atom_site_fract_x
_atom_site_fract_y
_atom_site_fract_z
_atom_site_U_iso_or_equiv
_atom_site_adp_type
_atom_site_occupancy
_atom_site_symmetry_multiplicity
_atom_site_calc_flag
_atom_site_refinement_flags
Co1 Co 0.33125(3) 0.303321(14) 0.50189(2) 0.02294(13) Uani 1 1 d .
Co2 Co 1.0000 0.68890(2) 0.7500 0.02657(15) Uani 1 2 d S
C1 C 0.2867(3) 0.35719(11) 0.63304(18) 0.0293(6) Uani 1 1 d .
C2 C 0.2393(3) 0.37691(12) 0.71764(17) 0.0318(6) Uani 1 1 d .
C3 C 0.1986(4) 0.33786(15) 0.7753(2) 0.0474(8) Uani 1 1 d .
H3 H 0.2083 0.3016 0.7619 0.057 Uiso 1 1 calc R
C4 C 0.1439(4) 0.35239(17) 0.8520(2) 0.0587(10) Uani 1 1 d .
H4 H 0.1162 0.3261 0.8901 0.070 Uiso 1 1 calc R
C5 C 0.1307(4) 0.40611(18) 0.8720(2) 0.0582(10) Uani 1 1 d .
H5 H 0.0922 0.4160 0.9233 0.070 Uiso 1 1 calc R
C6 C 0.1741(4) 0.44552(15) 0.8164(2) 0.0467(8) Uani 1 1 d .
H6 H 0.1662 0.4816 0.8313 0.056 Uiso 1 1 calc R
C7 C 0.2295(3) 0.43169(12) 0.73825(18) 0.0328(7) Uani 1 1 d .
C8 C 0.2859(3) 0.47474(12) 0.68266(18) 0.0315(6) Uani 1 1 d .
C9 C 0.2103(3) 0.52011(13) 0.6617(2) 0.0418(8) Uani 1 1 d .
H9 H 0.1202 0.5235 0.6810 0.050 Uiso 1 1 calc R
C10 C 0.2668(3) 0.56064(12) 0.6122(2) 0.0399(7) Uani 1 1 d .
H10 H 0.2137 0.5906 0.5982 0.048 Uiso 1 1 calc R
C11 C 0.4021(3) 0.55707(11) 0.58306(17) 0.0295(6) Uani 1 1 d .
C12 C 0.4774(3) 0.51139(11) 0.60439(18) 0.0294(6) Uani 1 1 d .
H12 H 0.5678 0.5080 0.5855 0.035 Uiso 1 1 calc R
C13 C 0.4208(3) 0.47083(11) 0.65316(17) 0.0297(6) Uani 1 1 d .
H13 H 0.4734 0.4406 0.6664 0.036 Uiso 1 1 calc R
C14 C 0.4686(3) 0.60057(11) 0.52994(18) 0.0295(6) Uani 1 1 d .
H14A H 0.5336 0.5837 0.4917 0.035 Uiso 1 1 calc R
H14B H 0.3976 0.6175 0.4960 0.035 Uiso 1 1 calc R
C15 C 0.4451(3) 0.68094(11) 0.61897(17) 0.0262(6) Uani 1 1 d .
H15A H 0.4887 0.6973 0.6677 0.031 Uiso 1 1 calc R
H15B H 0.3645 0.6613 0.6381 0.031 Uiso 1 1 calc R
C16 C 0.4014(3) 0.72478(10) 0.55725(17) 0.0248(6) Uani 1 1 d .
C17 C 0.6411(3) 0.62085(11) 0.63949(18) 0.0277(6) Uani 1 1 d .
H17A H 0.6826 0.5885 0.6165 0.033 Uiso 1 1 calc R
H17B H 0.5926 0.6111 0.6907 0.033 Uiso 1 1 calc R
C18 C 0.7524(3) 0.66148(12) 0.65955(17) 0.0278(6) Uani 1 1 d .
N1 N 0.5425(2) 0.64342(9) 0.57813(13) 0.0227(5) Uani 1 1 d .
O1 O 0.2245(2) 0.36994(9) 0.56642(12) 0.0367(5) Uani 1 1 d .
O2 O 0.3860(2) 0.32444(8) 0.62895(12) 0.0347(5) Uani 1 1 d .
O3 O 0.49169(19) 0.74238(8) 0.50829(12) 0.0303(5) Uani 1 1 d .
O4 O 0.27973(18) 0.74185(8) 0.56198(12) 0.0316(5) Uani 1 1 d .
O5 O 0.77224(19) 0.69995(8) 0.60892(12) 0.0311(5) Uani 1 1 d .
O6 O 0.8200(2) 0.65344(9) 0.72545(12) 0.0369(5) Uani 1 1 d .
O1W O 1.0000 0.76724(14) 0.7500 0.0461(9) Uani 1 2 d SU
H1A H 0.960(4) 0.7869(17) 0.782(2) 0.069 Uiso 1 1 d .
O2W O 1.0587(2) 0.68391(9) 0.62235(13) 0.0322(5) Uani 1 1 d U
H2A H 1.002(4) 0.7013(15) 0.594(2) 0.048 Uiso 1 1 d .
H2B H 1.127(4) 0.7035(15) 0.612(2) 0.048 Uiso 1 1 d .
O3W O 0.8656(8) 0.5355(3) 0.5237(4) 0.0594(16) Uani 0.50 1 d PU
O3W' O 0.9083(11) 0.5535(4) 0.5393(7) 0.105(4) Uani 0.50 1 d PU

loop_
_atom_site_aniso_label
_atom_site_aniso_U_11
_atom_site_aniso_U_22
_atom_site_aniso_U_33
_atom_site_aniso_U_23
_atom_site_aniso_U_13
_atom_site_aniso_U_12
Co1 0.0203(2) 0.0272(2) 0.0214(2) 0.00347(15) -0.00150(14) -0.00130(14)
Co2 0.0222(3) 0.0320(3) 0.0256(3) 0.000 -0.0021(2) 0.000
C1 0.0332(15) 0.0260(14) 0.0288(15) 0.0059(12) 0.0031(13) -0.0080(12)
C2 0.0314(15) 0.0368(16) 0.0271(14) 0.0028(13) 0.0032(13) -0.0056(12)
C3 0.058(2) 0.044(2) 0.0405(18) 0.0069(15) 0.0101(17) -0.0071(17)
C4 0.071(3) 0.066(3) 0.0389(19) 0.0137(19) 0.0196(19) -0.011(2)
C5 0.061(2) 0.080(3) 0.0333(18) -0.0033(18) 0.0215(18) -0.008(2)
C6 0.051(2) 0.049(2) 0.0408(18) -0.0121(16) 0.0139(16) -0.0058(16)
C7 0.0311(15) 0.0377(16) 0.0295(15) -0.0007(13) 0.0043(13) -0.0035(12)
C8 0.0328(15) 0.0313(15) 0.0305(15) -0.0058(13) 0.0031(13) -0.0061(12)
C9 0.0290(15) 0.0375(17) 0.059(2) 0.0013(16) 0.0101(15) -0.0032(13)
C10 0.0293(15) 0.0309(16) 0.060(2) 0.0012(15) -0.0040(15) -0.0003(12)
C11 0.0295(15) 0.0296(15) 0.0294(14) -0.0046(12) -0.0045(12) -0.0067(12)
C12 0.0282(14) 0.0308(15) 0.0293(14) -0.0047(12) 0.0026(12) -0.0031(11)
C13 0.0346(15) 0.0269(14) 0.0278(14) -0.0030(12) -0.0006(13) -0.0010(12)
C14 0.0328(15) 0.0282(15) 0.0275(14) -0.0013(12) -0.0056(12) -0.0052(12)
C15 0.0233(13) 0.0315(15) 0.0238(13) 0.0024(11) 0.0016(12) 0.0008(11)
C16 0.0257(14) 0.0227(14) 0.0259(13) -0.0003(11) -0.0006(12) -0.0002(11)
C17 0.0272(14) 0.0295(15) 0.0264(14) 0.0066(12) -0.0028(12) -0.0014(11)
C18 0.0229(13) 0.0358(16) 0.0247(14) 0.0008(12) -0.0012(12) -0.0021(11)
N1 0.0210(11) 0.0247(11) 0.0224(11) 0.0012(9) -0.0030(9) -0.0002(9)
O1 0.0433(12) 0.0395(12) 0.0273(10) 0.0046(9) -0.0002(10) 0.0086(9)
O2 0.0367(11) 0.0388(12) 0.0288(10) -0.0027(9) -0.0032(9) 0.0043(9)
O3 0.0249(10) 0.0327(11) 0.0333(10) 0.0113(9) 0.0052(9) 0.0033(8)
O4 0.0228(10) 0.0365(11) 0.0353(11) 0.0106(9) 0.0034(9) 0.0067(8)
O5 0.0297(10) 0.0361(11) 0.0275(10) 0.0069(9) -0.0084(9) -0.0102(8)
O6 0.0305(11) 0.0559(14) 0.0241(10) 0.0105(9) -0.0097(9) -0.0132(10)
O1W 0.065(2) 0.0341(17) 0.0392(18) 0.000 0.0190(16) 0.000
O2W 0.0304(8) 0.0368(8) 0.0294(8) 0.0052(7) 0.0002(7) 0.0014(7)
O3W 0.084(4) 0.047(3) 0.047(3) 0.016(3) -0.009(3) -0.001(3)
O3W' 0.104(4) 0.105(4) 0.104(4) 0.0016(10) 0.0008(10) 0.0015(10)

loop_
_atom_type_symbol
_atom_type_description
_atom_type_scat_dispersion_real
_atom_type_scat_dispersion_imag
_atom_type_scat_source
C C 0.0033 0.0016 'International Tables Vol C Tables 4.2.6.8 and 6.1.1.4'
H H 0.0000 0.0000 'International Tables Vol C Tables 4.2.6.8 and 6.1.1.4'
N N 0.0061 0.0033 'International Tables Vol C Tables 4.2.6.8 and 6.1.1.4'
O O 0.0106 0.0060 'International Tables Vol C Tables 4.2.6.8 and 6.1.1.4'
Co Co 0.3494 0.9721 'International Tables Vol C Tables 4.2.6.8 and 6.1.1.4'

loop_
_geom_angle_atom_site_label_1
_geom_angle_atom_site_label_2
_geom_angle_atom_site_label_3
_geom_angle
_geom_angle_site_symmetry_1
_geom_angle_site_symmetry_3
O5 Co1 O3 108.77(8) 5_666 5_666
O5 Co1 O4 96.43(8) 5_666 7_655
O3 Co1 O4 93.61(8) 5_666 7_655
O5 Co1 O2 161.10(8) 5_666 .
O3 Co1 O2 90.11(8) 5_666 .
O4 Co1 O2 82.93(8) 7_655 .
O5 Co1 O1 101.60(8) 5_666 .
O3 Co1 O1 147.09(8) 5_666 .
O4 Co1 O1 95.33(8) 7_655 .
O2 Co1 O1 59.80(8) . .
O5 Co1 N1 78.36(8) 5_666 5_666
O3 Co1 N1 79.76(8) 5_666 5_666
O4 Co1 N1 169.59(8) 7_655 5_666
O2 Co1 N1 104.93(8) . 5_666
O1 Co1 N1 94.56(8) . 5_666
O5 Co1 C1 130.98(9) 5_666 .
O3 Co1 C1 120.03(9) 5_666 .
O4 Co1 C1 85.49(8) 7_655 .
O2 Co1 C1 30.15(9) . .
O1 Co1 C1 30.05(8) . .
N1 Co1 C1 104.75(8) 5_666 .
O1W Co2 O6 116.19(7) . .
O1W Co2 O6 116.19(7) . 4_756
O6 Co2 O6 127.62(14) . 4_756
O1W Co2 O2W 93.36(6) . .
O6 Co2 O2W 91.28(9) . .
O6 Co2 O2W 85.75(8) 4_756 .
O1W Co2 O2W 93.36(6) . 4_756
O6 Co2 O2W 85.75(8) . 4_756
O6 Co2 O2W 91.28(9) 4_756 4_756
O2W Co2 O2W 173.28(12) . 4_756
O1 C1 O2 119.0(3) . .
O1 C1 C2 121.6(3) . .
O2 C1 C2 119.3(3) . .
O1 C1 Co1 61.25(15) . .
O2 C1 Co1 58.90(14) . .
C2 C1 Co1 165.38(19) . .
C3 C2 C7 120.2(3) . .
C3 C2 C1 116.7(3) . .
C7 C2 C1 123.1(3) . .
C4 C3 C2 120.6(3) . .
C4 C3 H3 119.7 . .
C2 C3 H3 119.7 . .
C5 C4 C3 119.6(3) . .
C5 C4 H4 120.2 . .
C3 C4 H4 120.2 . .
C4 C5 C6 120.6(3) . .
C4 C5 H5 119.7 . .
C6 C5 H5 119.7 . .
C5 C6 C7 120.7(3) . .
C5 C6 H6 119.6 . .
C7 C6 H6 119.6 . .
C6 C7 C2 118.2(3) . .
C6 C7 C8 119.5(3) . .
C2 C7 C8 122.2(3) . .
C9 C8 C13 118.2(3) . .
C9 C8 C7 122.1(3) . .
C13 C8 C7 119.6(3) . .
C8 C9 C10 121.1(3) . .
C8 C9 H9 119.5 . .
C10 C9 H9 119.5 . .
C9 C10 C11 120.9(3) . .
C9 C10 H10 119.6 . .
C11 C10 H10 119.6 . .
C12 C11 C10 117.7(3) . .
C12 C11 C14 119.6(3) . .
C10 C11 C14 122.7(3) . .
C13 C12 C11 121.4(3) . .
C13 C12 H12 119.3 . .
C11 C12 H12 119.3 . .
C12 C13 C8 120.7(3) . .
C12 C13 H13 119.7 . .
C8 C13 H13 119.7 . .
N1 C14 C11 115.2(2) . .
N1 C14 H14A 108.5 . .
C11 C14 H14A 108.5 . .
N1 C14 H14B 108.5 . .
C11 C14 H14B 108.5 . .
H14A C14 H14B 107.5 . .
N1 C15 C16 110.2(2) . .
N1 C15 H15A 109.6 . .
C16 C15 H15A 109.6 . .
N1 C15 H15B 109.6 . .
C16 C15 H15B 109.6 . .
H15A C15 H15B 108.1 . .
O3 C16 O4 125.3(2) . .
O3 C16 C15 117.1(2) . .
O4 C16 C15 117.6(2) . .
N1 C17 C18 110.4(2) . .
N1 C17 H17A 109.6 . .
C18 C17 H17A 109.6 . .
N1 C17 H17B 109.6 . .
C18 C17 H17B 109.6 . .
H17A C17 H17B 108.1 . .
O6 C18 O5 125.0(3) . .
O6 C18 C17 116.4(2) . .
O5 C18 C17 118.6(2) . .
C17 N1 C15 111.3(2) . .
C17 N1 C14 112.3(2) . .
C15 N1 C14 111.6(2) . .
C17 N1 Co1 104.41(15) . 5_666
C15 N1 Co1 103.33(15) . 5_666
C14 N1 Co1 113.44(16) . 5_666
C1 O1 Co1 88.70(17) . .
C1 O2 Co1 90.96(17) . .
C16 O3 Co1 116.07(17) . 5_666
C16 O4 Co1 134.45(18) . 7_665
C18 O5 Co1 116.55(17) . 5_666
C18 O6 Co2 123.52(18) . .
Co2 O1W H1A 128(3) . .
Co2 O2W H2A 108(2) . .
Co2 O2W H2B 111(2) . .
H2A O2W H2B 97(3) . .

loop_
_geom_bond_atom_site_label_1
_geom_bond_atom_site_label_2
_geom_bond_distance
_geom_bond_site_symmetry_2
Co1 O5 2.0271(19) 5_666
Co1 O3 2.063(2) 5_666
Co1 O4 2.0960(19) 7_655
Co1 O2 2.1511(19) .
Co1 O1 2.203(2) .
Co1 N1 2.204(2) 5_666
Co1 C1 2.512(3) .
Co2 O1W 1.943(3) .
Co2 O6 1.993(2) .
Co2 O6 1.993(2) 4_756
Co2 O2W 2.109(2) .
Co2 O2W 2.109(2) 4_756
C1 O1 1.258(3) .
C1 O2 1.262(4) .
C1 C2 1.502(4) .
C2 C3 1.390(4) .
C2 C7 1.401(4) .
C3 C4 1.377(5) .
C3 H3 0.9300 .
C4 C5 1.376(6) .
C4 H4 0.9300 .
C5 C6 1.382(5) .
C5 H5 0.9300 .
C6 C7 1.395(4) .
C6 H6 0.9300 .
C7 C8 1.489(4) .
C8 C9 1.384(4) .
C8 C13 1.393(4) .
C9 C10 1.389(4) .
C9 H9 0.9300 .
C10 C11 1.394(4) .
C10 H10 0.9300 .
C11 C12 1.390(4) .
C11 C14 1.514(4) .
C12 C13 1.383(4) .
C12 H12 0.9300 .
C13 H13 0.9300 .
C14 N1 1.493(3) .
C14 H14A 0.9700 .
C14 H14B 0.9700 .
C15 N1 1.476(3) .
C15 C16 1.524(4) .
C15 H15A 0.9700 .
C15 H15B 0.9700 .
C16 O3 1.249(3) .
C16 O4 1.256(3) .
C17 N1 1.475(3) .
C17 C18 1.510(4) .
C17 H17A 0.9700 .
C17 H17B 0.9700 .
C18 O6 1.251(3) .
C18 O5 1.263(3) .
N1 Co1 2.204(2) 5_666
O3 Co1 2.063(2) 5_666
O4 Co1 2.0960(19) 7_665
O5 Co1 2.0271(19) 5_666
O1W H1A 0.80(4) .
O2W H2A 0.83(4) .
O2W H2B 0.84(4) .
O3W O3W' 0.656(10) .

loop_
_geom_torsion_atom_site_label_1
_geom_torsion_atom_site_label_2
_geom_torsion_atom_site_label_3
_geom_torsion_atom_site_label_4
_geom_torsion
_geom_torsion_site_symmetry_1
_geom_torsion_site_symmetry_4
O5 Co1 C1 O1 -14.2(2) 5_666 .
O3 Co1 C1 O1 159.62(15) 5_666 .
O4 Co1 C1 O1 -108.81(17) 7_655 .
O2 Co1 C1 O1 167.5(3) . .
N1 Co1 C1 O1 73.07(17) 5_666 .
O5 Co1 C1 O2 178.29(14) 5_666 .
O3 Co1 C1 O2 -7.88(19) 5_666 .
O4 Co1 C1 O2 83.69(16) 7_655 .
O1 Co1 C1 O2 -167.5(3) . .
N1 Co1 C1 O2 -94.43(17) 5_666 .
O5 Co1 C1 C2 91.1(8) 5_666 .
O3 Co1 C1 C2 -95.1(8) 5_666 .
O4 Co1 C1 C2 -3.5(8) 7_655 .
O2 Co1 C1 C2 -87.2(8) . .
O1 Co1 C1 C2 105.3(9) . .
N1 Co1 C1 C2 178.4(8) 5_666 .
O1 C1 C2 C3 118.0(3) . .
O2 C1 C2 C3 -57.6(4) . .
Co1 C1 C2 C3 21.1(10) . .
O1 C1 C2 C7 -59.2(4) . .
O2 C1 C2 C7 125.2(3) . .
Co1 C1 C2 C7 -156.1(7) . .
C7 C2 C3 C4 2.2(5) . .
C1 C2 C3 C4 -175.1(3) . .
C2 C3 C4 C5 -0.5(6) . .
C3 C4 C5 C6 -1.2(6) . .
C4 C5 C6 C7 1.3(6) . .
C5 C6 C7 C2 0.3(5) . .
C5 C6 C7 C8 -175.0(3) . .
C3 C2 C7 C6 -2.0(5) . .
C1 C2 C7 C6 175.1(3) . .
C3 C2 C7 C8 173.2(3) . .
C1 C2 C7 C8 -9.7(5) . .
C6 C7 C8 C9 -52.2(4) . .
C2 C7 C8 C9 132.6(3) . .
C6 C7 C8 C13 125.1(3) . .
C2 C7 C8 C13 -50.0(4) . .
C13 C8 C9 C10 0.3(5) . .
C7 C8 C9 C10 177.7(3) . .
C8 C9 C10 C11 -0.8(5) . .
C9 C10 C11 C12 0.8(4) . .
C9 C10 C11 C14 -179.2(3) . .
C10 C11 C12 C13 -0.3(4) . .
C14 C11 C12 C13 179.7(3) . .
C11 C12 C13 C8 -0.2(4) . .
C9 C8 C13 C12 0.2(4) . .
C7 C8 C13 C12 -177.2(3) . .
C12 C11 C14 N1 -89.5(3) . .
C10 C11 C14 N1 90.5(3) . .
N1 C15 C16 O3 -38.0(3) . .
N1 C15 C16 O4 144.8(2) . .
N1 C17 C18 O6 161.8(2) . .
N1 C17 C18 O5 -19.4(4) . .
C18 C17 N1 C15 -77.9(3) . .
C18 C17 N1 C14 156.2(2) . .
C18 C17 N1 Co1 32.9(2) . 5_666
C16 C15 N1 C17 149.1(2) . .
C16 C15 N1 C14 -84.6(3) . .
C16 C15 N1 Co1 37.6(2) . 5_666
C11 C14 N1 C17 51.2(3) . .
C11 C14 N1 C15 -74.5(3) . .
C11 C14 N1 Co1 169.27(19) . 5_666
O2 C1 O1 Co1 12.2(3) . .
C2 C1 O1 Co1 -163.4(2) . .
O5 Co1 O1 C1 169.10(16) 5_666 .
O3 Co1 O1 C1 -33.7(2) 5_666 .
O4 Co1 O1 C1 71.40(17) 7_655 .
O2 Co1 O1 C1 -7.22(15) . .
N1 Co1 O1 C1 -111.86(17) 5_666 .
O1 C1 O2 Co1 -12.5(3) . .
C2 C1 O2 Co1 163.2(2) . .
O5 Co1 O2 C1 -4.0(3) 5_666 .
O3 Co1 O2 C1 173.18(16) 5_666 .
O4 Co1 O2 C1 -93.19(17) 7_655 .
O1 Co1 O2 C1 7.20(15) . .
N1 Co1 O2 C1 93.76(17) 5_666 .
O4 C16 O3 Co1 -168.1(2) . 5_666
C15 C16 O3 Co1 15.0(3) . 5_666
O3 C16 O4 Co1 -1.9(4) . 7_665
C15 C16 O4 Co1 174.93(18) . 7_665
O6 C18 O5 Co1 170.5(2) . 5_666
C17 C18 O5 Co1 -8.1(3) . 5_666
O5 C18 O6 Co2 -15.2(4) . .
C17 C18 O6 Co2 163.46(19) . .
O1W Co2 O6 C18 57.4(2) . .
O6 Co2 O6 C18 -122.6(2) 4_756 .
O2W Co2 O6 C18 -37.0(2) . .
O2W Co2 O6 C18 149.1(2) 4_756 .
